data_4106780
loop_
_publ_author_name
'Jarkko T. Koivunen'
'Liisa Nissinen'
'Jarmo K\"apyl\"a'
'Johanna Jokinen'
'Marjo Pihlavisto'
'Anne Marjam\"aki'
'Jyrki Heino'
'Juhani Huuskonen'
'Olli T. Pentik\"ainen'

_publ_contact_author_address
;Department of Chemistry
University of Jyvaskyla
P.O. Box 35
FIN-40014 Jyvaskyla, Finland
;
_publ_contact_author_email juhani.s-p.huuskonen@jyu.fi
_publ_contact_author_fax 358(14)2602501
_publ_contact_author_name 'Huuskonen, Juhani'
_publ_contact_author_phone 358(14)2602656
_publ_section_title
;
 Fluorescent Small Molecule Probe to Modulate and Explore \a2\b1 Integrin
 Function
;
_journal_name_full 'Journal of the American Chemical Society'
_journal_page_first 14558
_journal_page_last 14561
_journal_paper_doi 10.1021/ja206086c
_journal_volume 133
_journal_year 2011
_chemical_formula_sum 'C32 H21 N2 O7 S2'
_chemical_formula_weight 609.63
_chemical_name_common 'Compound X'
_chemical_name_systematic
;
 ?
;
_space_group_IT_number 14
_symmetry_cell_setting monoclinic
_symmetry_space_group_name_Hall '-P 2ybc'
_symmetry_space_group_name_H-M 'P 1 21/c 1'
_atom_sites_solution_hydrogens geom
_atom_sites_solution_primary direct
_atom_sites_solution_secondary difmap
_cell_angle_alpha 90
_cell_angle_beta 95.49(3)
_cell_angle_gamma 90
_cell_formula_units_Z 4
_cell_length_a 12.113(3)
_cell_length_b 19.347(4)
_cell_length_c 11.825(3)
_cell_measurement_reflns_used 5657
_cell_measurement_temperature 173(2)
_cell_measurement_theta_max 63.35
_cell_measurement_theta_min 5.86
_cell_volume 2758.5(11)
_computing_cell_refinement 'HKL Scalepack (Otwinowski & Minor 1997)'
_computing_data_collection 'Collect (Bruker AXS BV, 1997-2004)'
_computing_data_reduction 'HKL Denzo and Scalepack (Otwinowski & Minor 1997)'
_computing_structure_refinement 'SHELXL-97 (Sheldrick, 2008)'
_diffrn_ambient_temperature 173(2)
_diffrn_detector_area_resol_mean 9
_diffrn_measured_fraction_theta_full 0.99
_diffrn_measured_fraction_theta_max 0.99
_diffrn_measurement_device '95mm CCD camera on \k-goniostat'
_diffrn_measurement_device_type KappaCCD
_diffrn_measurement_method CCD
_diffrn_orient_matrix_type 'by Bruker AXS Collect from scalepack cell'
_diffrn_orient_matrix_UB_11 0.0096224
_diffrn_orient_matrix_UB_12 -0.0236946
_diffrn_orient_matrix_UB_13 -0.0718761
_diffrn_orient_matrix_UB_21 0.0842606
_diffrn_orient_matrix_UB_22 0
_diffrn_orient_matrix_UB_23 0.0183842
_diffrn_orient_matrix_UB_31 -0.0049633
_diffrn_orient_matrix_UB_32 -0.0459369
_diffrn_orient_matrix_UB_33 0.0370743
_diffrn_radiation_monochromator graphite
_diffrn_radiation_type CuK\a
_diffrn_radiation_wavelength 1.54178
_diffrn_reflns_av_R_equivalents 0.0736
_diffrn_reflns_av_unetI/netI 0.0628
_diffrn_reflns_limit_h_max 13
_diffrn_reflns_limit_h_min -13
_diffrn_reflns_limit_k_max 20
_diffrn_reflns_limit_k_min -22
_diffrn_reflns_limit_l_max 13
_diffrn_reflns_limit_l_min -13
_diffrn_reflns_number 17712
_diffrn_reflns_theta_full 63.35
_diffrn_reflns_theta_max 63.35
_diffrn_reflns_theta_min 5.86
_exptl_absorpt_coefficient_mu 2.219
_exptl_absorpt_correction_T_max 0.8086
_exptl_absorpt_correction_T_min 0.677
_exptl_absorpt_correction_type multi-scan
_exptl_absorpt_process_details
;SADABS - Bruker/Siemens area detector absorption
        and other correction - V2.03
;
_exptl_crystal_density_diffrn 1.468
_exptl_crystal_F_000 1260
_exptl_crystal_size_max 0.2
_exptl_crystal_size_mid 0.15
_exptl_crystal_size_min 0.1
_refine_diff_density_max 0.578
_refine_diff_density_min -0.383
_refine_diff_density_rms 0.059
_refine_ls_extinction_method none
_refine_ls_goodness_of_fit_ref 1.04
_refine_ls_hydrogen_treatment mixed
_refine_ls_matrix_type full
_refine_ls_number_parameters 400
_refine_ls_number_reflns 4453
_refine_ls_number_restraints 1
_refine_ls_restrained_S_all 1.04
_refine_ls_R_factor_all 0.0675
_refine_ls_R_factor_gt 0.047
_refine_ls_shift/su_max 0
_refine_ls_shift/su_mean 0
_refine_ls_structure_factor_coef Fsqd
_refine_ls_weighting_details 'calc w=1/[\s^2^(Fo^2^)+(0.0661P)^2^+0.6049P] where P=(Fo^2^+2Fc^2^)/3'
_refine_ls_weighting_scheme calc
_refine_ls_wR_factor_gt 0.1153
_refine_ls_wR_factor_ref 0.1266
_reflns_number_gt 3358
_reflns_number_total 4453
_reflns_threshold_expression >2\s(I)
_cod_data_source_file ja206086c_si_002_1.cif
_cod_data_source_block cbl027_2
_cod_database_code 4106780

loop_
_symmetry_equiv_pos_as_xyz
'x, y, z'
'-x, y+1/2, -z+1/2'
'-x, -y, -z'
'x, -y-1/2, z-1/2'

loop_
_atom_site_label
_atom_site_type_symbol
_atom_site_fract_x
_atom_site_fract_y
_atom_site_fract_z
_atom_site_U_iso_or_equiv
_atom_site_adp_type
_atom_site_occupancy
_atom_site_symmetry_multiplicity
_atom_site_calc_flag
_atom_site_refinement_flags
C1 C 0.0435(2) 0.09296(14) 0.8323(2) 0.0258(6) Uani 1 1 d .
H1 H 0.0601 0.0821 0.9104 0.031 Uiso 1 1 calc R
C2 C 0.0272(2) 0.04116(14) 0.7507(2) 0.0248(6) Uani 1 1 d .
C3 C 0.0038(2) 0.05727(15) 0.6377(3) 0.0332(7) Uani 1 1 d .
H3 H -0.0069 0.0213 0.5831 0.04 Uiso 1 1 calc R
C4 C -0.0043(3) 0.12508(16) 0.6031(3) 0.0391(8) Uani 1 1 d .
H4 H -0.021 0.1358 0.525 0.047 Uiso 1 1 calc R
C5 C 0.0119(2) 0.17747(15) 0.6818(2) 0.0316(7) Uani 1 1 d .
H5 H 0.0074 0.2245 0.6584 0.038 Uiso 1 1 calc R
C6 C 0.0348(2) 0.16059(14) 0.7959(2) 0.0249(6) Uani 1 1 d .
C7 C 0.2623(2) 0.32306(14) 0.7288(2) 0.0295(6) Uani 1 1 d .
H7 H 0.2155 0.3601 0.7017 0.035 Uiso 1 1 calc R
C8 C 0.2286(2) 0.27625(14) 0.8079(2) 0.0290(6) Uani 1 1 d .
C9 C 0.2970(3) 0.22122(15) 0.8460(3) 0.0363(7) Uani 1 1 d .
H9 H 0.273 0.1897 0.9002 0.044 Uiso 1 1 calc R
C10 C 0.4001(3) 0.21235(16) 0.8051(3) 0.0382(8) Uani 1 1 d .
H10 H 0.4459 0.1744 0.8298 0.046 Uiso 1 1 calc R
C11 C 0.6337(3) 0.22371(17) 0.6792(3) 0.0455(9) Uani 1 1 d .
H11 H 0.6409 0.1849 0.7287 0.055 Uiso 1 1 calc R
C12 C 0.7182(3) 0.2419(2) 0.6128(4) 0.0538(10) Uani 1 1 d .
H12 H 0.7841 0.215 0.618 0.065 Uiso 1 1 calc R
C13 C 0.7092(3) 0.2979(2) 0.5393(3) 0.0529(10) Uani 1 1 d .
H13 H 0.768 0.3082 0.4943 0.063 Uiso 1 1 calc R
C14 C 0.6150(3) 0.33882(19) 0.5310(3) 0.0436(8) Uani 1 1 d .
H14 H 0.6083 0.3775 0.4814 0.052 Uiso 1 1 calc R
C15 C 0.4220(3) 0.35613(17) 0.6070(3) 0.0355(7) Uani 1 1 d .
C16 C 0.3658(2) 0.31416(15) 0.6907(2) 0.0309(7) Uani 1 1 d .
C17 C 0.4350(2) 0.25919(15) 0.7284(3) 0.0328(7) Uani 1 1 d .
C18 C 0.5388(3) 0.26416(16) 0.6706(3) 0.0376(7) Uani 1 1 d .
C19 C 0.5304(3) 0.32140(16) 0.5980(3) 0.0370(7) Uani 1 1 d .
C21 C 0.3388(2) -0.01678(15) 0.7854(3) 0.0322(7) Uani 1 1 d .
H21 H 0.3365 0.0197 0.839 0.039 Uiso 1 1 calc R
C22 C 0.2521(2) -0.06406(14) 0.7674(2) 0.0301(7) Uani 1 1 d .
C23 C 0.2544(2) -0.11651(15) 0.6874(3) 0.0332(7) Uani 1 1 d .
H23 H 0.1941 -0.1479 0.6762 0.04 Uiso 1 1 calc R
C24 C 0.3447(3) -0.12328(15) 0.6237(3) 0.0347(7) Uani 1 1 d .
H24 H 0.3461 -0.1587 0.5682 0.042 Uiso 1 1 calc R
C25 C 0.5831(3) -0.11424(17) 0.5105(3) 0.0396(8) Uani 1 1 d .
H25 H 0.5421 -0.1519 0.4763 0.047 Uiso 1 1 calc R
C26 C 0.6886(3) -0.09872(19) 0.4801(3) 0.0484(9) Uani 1 1 d .
H26 H 0.72 -0.1261 0.4246 0.058 Uiso 1 1 calc R
C27 C 0.7477(3) -0.0441(2) 0.5297(3) 0.0490(9) Uani 1 1 d .
H27 H 0.8193 -0.0342 0.5076 0.059 Uiso 1 1 calc R
C28 C 0.7047(3) -0.00290(18) 0.6118(3) 0.0435(8) Uani 1 1 d .
H28 H 0.7461 0.0346 0.6461 0.052 Uiso 1 1 calc R
C29 C 0.5334(3) 0.01611(16) 0.7255(3) 0.0349(7) Uani 1 1 d .
C30 C 0.4287(2) -0.02491(14) 0.7222(2) 0.0296(7) Uani 1 1 d .
C31 C 0.4325(2) -0.07759(15) 0.6426(2) 0.0304(7) Uani 1 1 d .
C32 C 0.5393(2) -0.07370(15) 0.5917(2) 0.0323(7) Uani 1 1 d .
C33 C 0.6004(3) -0.01832(16) 0.6417(3) 0.0355(7) Uani 1 1 d .
N1 N 0.12195(19) 0.28673(12) 0.8465(2) 0.0311(6) Uani 1 1 d .
N2 N 0.1635(2) -0.06186(12) 0.8400(2) 0.0312(6) Uani 1 1 d .
O1 O -0.05943(17) 0.25862(10) 0.90483(18) 0.0365(5) Uani 1 1 d .
O2 O 0.10343(18) 0.19868(10) 0.99995(16) 0.0378(5) Uani 1 1 d .
O3 O 0.00703(17) -0.08722(10) 0.69440(18) 0.0350(5) Uani 1 1 d .
O4 O -0.02573(17) -0.05374(10) 0.88998(18) 0.0369(5) Uani 1 1 d .
O5 O 0.38704(19) 0.40798(12) 0.5571(2) 0.0471(6) Uani 1 1 d .
O6 O 0.55841(19) 0.06671(11) 0.7832(2) 0.0475(6) Uani 1 1 d .
O7 O 0.2206(2) -0.01322(17) 1.0564(2) 0.0653(8) Uani 1 1 d D
S1 S 0.04716(6) 0.22730(3) 0.89912(6) 0.0283(2) Uani 1 1 d .
S2 S 0.03692(6) -0.04653(3) 0.79414(6) 0.0280(2) Uani 1 1 d .
H111 H 0.177(3) -0.0488(18) 0.908(3) 0.045(10) Uiso 1 1 d .
H711 H 0.286(4) 0.019(3) 1.070(6) 0.17(3) Uiso 1 1 d D
H712 H 0.168(4) 0.008(2) 1.085(4) 0.081(15) Uiso 1 1 d .

loop_
_atom_site_aniso_label
_atom_site_aniso_U_11
_atom_site_aniso_U_22
_atom_site_aniso_U_33
_atom_site_aniso_U_23
_atom_site_aniso_U_13
_atom_site_aniso_U_12
C1 0.0281(15) 0.0259(15) 0.0238(14) -0.0009(12) 0.0036(12) 0.0021(11)
C2 0.0227(14) 0.0225(14) 0.0294(15) 0.0008(12) 0.0038(12) 0.0001(11)
C3 0.0401(18) 0.0332(17) 0.0270(15) -0.0040(13) 0.0070(14) -0.0040(13)
C4 0.052(2) 0.0399(19) 0.0254(15) 0.0022(14) 0.0038(14) -0.0012(15)
C5 0.0376(18) 0.0259(15) 0.0315(16) 0.0051(13) 0.0041(14) 0.0002(12)
C6 0.0248(15) 0.0239(14) 0.0262(14) 0.0000(12) 0.0040(12) 0.0019(11)
C7 0.0292(16) 0.0256(15) 0.0326(16) -0.0004(12) -0.0023(13) 0.0024(11)
C8 0.0288(16) 0.0235(15) 0.0338(16) -0.0040(12) -0.0014(13) 0.0007(11)
C9 0.0370(18) 0.0282(16) 0.0431(18) 0.0030(14) 0.0011(15) 0.0029(13)
C10 0.0345(18) 0.0328(17) 0.0453(19) -0.0008(15) -0.0066(15) 0.0067(13)
C11 0.0331(18) 0.0375(18) 0.065(2) -0.0135(17) 0.0009(17) 0.0025(14)
C12 0.0300(18) 0.052(2) 0.080(3) -0.029(2) 0.0065(18) -0.0007(16)
C13 0.0332(19) 0.067(3) 0.061(2) -0.030(2) 0.0159(17) -0.0115(17)
C14 0.0374(19) 0.051(2) 0.0433(19) -0.0132(16) 0.0062(16) -0.0120(15)
C15 0.0329(17) 0.0385(18) 0.0345(17) -0.0048(14) 0.0001(14) -0.0047(14)
C16 0.0296(16) 0.0293(16) 0.0327(16) -0.0048(13) -0.0032(13) -0.0024(12)
C17 0.0290(16) 0.0317(16) 0.0363(16) -0.0079(14) -0.0035(13) -0.0005(12)
C18 0.0290(16) 0.0393(18) 0.0436(18) -0.0129(15) -0.0013(14) -0.0034(13)
C19 0.0314(17) 0.0420(19) 0.0373(17) -0.0135(15) 0.0016(14) -0.0072(13)
C21 0.0348(17) 0.0246(15) 0.0369(17) -0.0034(13) 0.0017(14) 0.0040(12)
C22 0.0293(16) 0.0273(15) 0.0333(16) 0.0036(13) 0.0007(13) 0.0026(12)
C23 0.0315(17) 0.0300(16) 0.0375(17) -0.0041(13) -0.0001(14) -0.0001(12)
C24 0.0386(18) 0.0305(16) 0.0345(17) -0.0044(13) 0.0003(14) 0.0024(13)
C25 0.0375(19) 0.0421(19) 0.0386(18) -0.0024(15) 0.0009(15) 0.0027(14)
C26 0.044(2) 0.060(2) 0.0425(19) -0.0005(17) 0.0094(17) 0.0123(17)
C27 0.0327(19) 0.063(2) 0.052(2) 0.0023(19) 0.0084(16) 0.0015(16)
C28 0.0332(19) 0.049(2) 0.049(2) 0.0018(16) 0.0057(16) -0.0029(14)
C29 0.0338(18) 0.0306(17) 0.0400(18) -0.0004(14) 0.0016(14) -0.0014(13)
C30 0.0296(16) 0.0256(15) 0.0330(16) 0.0037(13) 0.0002(13) 0.0027(12)
C31 0.0320(16) 0.0283(15) 0.0301(15) 0.0028(13) -0.0006(13) 0.0045(12)
C32 0.0308(16) 0.0337(16) 0.0319(16) 0.0042(13) 0.0001(13) 0.0034(12)
C33 0.0335(17) 0.0365(17) 0.0362(17) 0.0042(14) 0.0014(14) 0.0026(13)
N1 0.0294(13) 0.0238(12) 0.0405(14) -0.0007(11) 0.0052(11) -0.0007(10)
N2 0.0318(14) 0.0299(14) 0.0318(15) -0.0011(11) 0.0020(12) 0.0010(10)
O1 0.0389(12) 0.0271(11) 0.0457(13) -0.0043(9) 0.0155(10) 0.0018(9)
O2 0.0576(14) 0.0286(11) 0.0261(11) -0.0012(9) -0.0010(10) 0.0015(9)
O3 0.0337(12) 0.0251(11) 0.0451(12) -0.0105(9) -0.0018(10) -0.0039(8)
O4 0.0395(12) 0.0292(11) 0.0440(13) 0.0050(9) 0.0143(10) -0.0035(9)
O5 0.0432(14) 0.0482(14) 0.0505(14) 0.0119(12) 0.0070(11) 0.0014(11)
O6 0.0447(14) 0.0376(13) 0.0606(16) -0.0110(12) 0.0066(12) -0.0084(10)
O7 0.0400(16) 0.103(2) 0.0525(17) -0.0298(16) 0.0001(13) 0.0076(16)
S1 0.0362(4) 0.0207(4) 0.0284(4) -0.0012(3) 0.0057(3) 0.0006(3)
S2 0.0280(4) 0.0213(4) 0.0350(4) -0.0024(3) 0.0044(3) -0.0018(3)

loop_
_atom_type_symbol
_atom_type_description
_atom_type_scat_dispersion_real
_atom_type_scat_dispersion_imag
_atom_type_scat_source
C C 0.0181 0.0091 'International Tables Vol C Tables 4.2.6.8 and 6.1.1.4'
H H 0 0 'International Tables Vol C Tables 4.2.6.8 and 6.1.1.4'
N N 0.0311 0.018 'International Tables Vol C Tables 4.2.6.8 and 6.1.1.4'
O O 0.0492 0.0322 'International Tables Vol C Tables 4.2.6.8 and 6.1.1.4'
S S 0.3331 0.5567 'International Tables Vol C Tables 4.2.6.8 and 6.1.1.4'

loop_
_geom_angle_atom_site_label_1
_geom_angle_atom_site_label_2
_geom_angle_atom_site_label_3
_geom_angle
C6 C1 C2 117.7(3)
C6 C1 H1 121.1
C2 C1 H1 121.1
C3 C2 C1 120.9(3)
C3 C2 S2 120.0(2)
C1 C2 S2 119.1(2)
C2 C3 C4 120.5(3)
C2 C3 H3 119.8
C4 C3 H3 119.8
C3 C4 C5 120.0(3)
C3 C4 H4 120
C5 C4 H4 120
C4 C5 C6 119.0(3)
C4 C5 H5 120.5
C6 C5 H5 120.5
C1 C6 C5 121.9(3)
C1 C6 S1 118.5(2)
C5 C6 S1 119.5(2)
C16 C7 C8 118.1(3)
C16 C7 H7 120.9
C8 C7 H7 120.9
C7 C8 C9 120.7(3)
C7 C8 N1 117.1(2)
C9 C8 N1 122.2(3)
C10 C9 C8 120.4(3)
C10 C9 H9 119.8
C8 C9 H9 119.8
C17 C10 C9 119.4(3)
C17 C10 H10 120.3
C9 C10 H10 120.3
C18 C11 C12 117.7(3)
C18 C11 H11 121.2
C12 C11 H11 121.2
C13 C12 C11 122.2(3)
C13 C12 H12 118.9
C11 C12 H12 118.9
C14 C13 C12 120.4(3)
C14 C13 H13 119.8
C12 C13 H13 119.8
C13 C14 C19 117.8(4)
C13 C14 H14 121.1
C19 C14 H14 121.1
O5 C15 C19 127.2(3)
O5 C15 C16 127.5(3)
C19 C15 C16 105.3(3)
C7 C16 C17 121.7(3)
C7 C16 C15 129.3(3)
C17 C16 C15 109.0(3)
C10 C17 C16 119.8(3)
C10 C17 C18 132.1(3)
C16 C17 C18 108.1(3)
C11 C18 C19 120.2(3)
C11 C18 C17 131.3(3)
C19 C18 C17 108.5(3)
C14 C19 C18 121.7(3)
C14 C19 C15 129.3(3)
C18 C19 C15 109.0(3)
C30 C21 C22 117.5(3)
C30 C21 H21 121.2
C22 C21 H21 121.2
C23 C22 C21 121.3(3)
C23 C22 N2 119.5(3)
C21 C22 N2 119.0(3)
C22 C23 C24 120.3(3)
C22 C23 H23 119.8
C24 C23 H23 119.8
C31 C24 C23 118.9(3)
C31 C24 H24 120.5
C23 C24 H24 120.5
C32 C25 C26 118.6(3)
C32 C25 H25 120.7
C26 C25 H25 120.7
C27 C26 C25 120.5(3)
C27 C26 H26 119.8
C25 C26 H26 119.8
C26 C27 C28 121.5(3)
C26 C27 H27 119.2
C28 C27 H27 119.2
C33 C28 C27 117.9(3)
C33 C28 H28 121.1
C27 C28 H28 121.1
O6 C29 C30 127.5(3)
O6 C29 C33 127.5(3)
C30 C29 C33 105.0(3)
C21 C30 C31 121.8(3)
C21 C30 C29 129.3(3)
C31 C30 C29 108.9(3)
C24 C31 C30 120.1(3)
C24 C31 C32 130.9(3)
C30 C31 C32 108.9(3)
C25 C32 C33 120.3(3)
C25 C32 C31 131.4(3)
C33 C32 C31 108.4(3)
C28 C33 C32 121.3(3)
C28 C33 C29 130.0(3)
C32 C33 C29 108.8(3)
C8 N1 S1 125.31(19)
C22 N2 S2 123.2(2)
C22 N2 H111 120(2)
S2 N2 H111 111(2)
H711 O7 H712 104(5)
O2 S1 O1 119.00(13)
O2 S1 N1 110.81(13)
O1 S1 N1 104.87(12)
O2 S1 C6 107.15(12)
O1 S1 C6 108.84(13)
N1 S1 C6 105.39(13)
O4 S2 O3 119.11(13)
O4 S2 N2 106.06(14)
O3 S2 N2 109.51(13)
O4 S2 C2 107.31(12)
O3 S2 C2 106.37(13)
N2 S2 C2 108.05(13)

loop_
_geom_bond_atom_site_label_1
_geom_bond_atom_site_label_2
_geom_bond_distance
C1 C6 1.378(4)
C1 C2 1.392(4)
C1 H1 0.95
C2 C3 1.374(4)
C2 S2 1.773(3)
C3 C4 1.375(4)
C3 H3 0.95
C4 C5 1.377(4)
C4 H4 0.95
C5 C6 1.391(4)
C5 H5 0.95
C6 S1 1.773(3)
C7 C16 1.383(4)
C7 C8 1.391(4)
C7 H7 0.95
C8 C9 1.397(4)
C8 N1 1.425(4)
C9 C10 1.393(4)
C9 H9 0.95
C10 C17 1.377(4)
C10 H10 0.95
C11 C18 1.386(4)
C11 C12 1.393(5)
C11 H11 0.95
C12 C13 1.387(6)
C12 H12 0.95
C13 C14 1.384(5)
C13 H13 0.95
C14 C19 1.395(4)
C14 H14 0.95
C15 O5 1.220(4)
C15 C19 1.488(4)
C15 C16 1.494(4)
C16 C17 1.400(4)
C17 C18 1.490(4)
C18 C19 1.399(5)
C21 C30 1.386(4)
C21 C22 1.394(4)
C21 H21 0.95
C22 C23 1.389(4)
C22 N2 1.437(4)
C23 C24 1.392(4)
C23 H23 0.95
C24 C31 1.384(4)
C24 H24 0.95
C25 C32 1.384(4)
C25 C26 1.394(5)
C25 H25 0.95
C26 C27 1.376(5)
C26 H26 0.95
C27 C28 1.395(5)
C27 H27 0.95
C28 C33 1.376(5)
C28 H28 0.95
C29 O6 1.215(4)
C29 C30 1.493(4)
C29 C33 1.497(4)
C30 C31 1.392(4)
C31 C32 1.480(4)
C32 C33 1.400(4)
N1 S1 1.624(2)
N2 S2 1.605(3)
N2 H111 0.85(4)
O1 S1 1.434(2)
O2 S1 1.427(2)
O3 S2 1.435(2)
O4 S2 1.430(2)
O7 H711 1.01(2)
O7 H712 0.86(5)

loop_
_geom_hbond_atom_site_label_D
_geom_hbond_atom_site_label_H
_geom_hbond_atom_site_label_A
_geom_hbond_distance_DH
_geom_hbond_distance_HA
_geom_hbond_distance_DA
_geom_hbond_angle_DHA
_geom_hbond_site_symmetry_A
N2 H111 O7 0.85(4) 1.91(4) 2.753(4) 173(3) .
O7 H711 O5 1.01(2) 1.88(3) 2.864(4) 163(6) 4_566
O7 H712 O4 0.86(5) 1.98(5) 2.818(4) 165(4) 3_557

loop_
_cod_related_entry_id
_cod_related_entry_database
_cod_related_entry_code
1 ChemSpider 30660270
